data_2227202
loop_
_publ_author_name
'Quah, Ching Kheng'
'Hemamalini, Madhukar'
'Fun, Hoong-Kun'

_publ_section_title
;
 2-Amino-5-methylpyridinium 2-hydroxybenzoate
;
_journal_coeditor_code BT5314
_journal_issue 9
_journal_name_full 'Acta Crystallographica Section E'
_journal_page_first o2255
_journal_page_last o2256
_journal_paper_doi 10.1107/S1600536810030928
_journal_volume 66
_journal_year 2010
_chemical_formula_iupac 'C6 H9 N2 +, C7 H5 O3 -'
_chemical_formula_moiety 'C6 H9 N2 +, C7 H5 O3 -'
_chemical_formula_sum 'C13 H14 N2 O3'
_chemical_formula_weight 246.26
_chemical_name_systematic
;
2-Amino-5-methylpyridinium 2-hydroxybenzoate
;
_space_group_IT_number 14
_symmetry_cell_setting monoclinic
_symmetry_space_group_name_Hall '-P 2ybc'
_symmetry_space_group_name_H-M 'P 1 21/c 1'
_atom_sites_solution_hydrogens geom
_atom_sites_solution_primary direct
_atom_sites_solution_secondary difmap
_audit_creation_method SHELXL-97
_cell_angle_alpha 90.00
_cell_angle_beta 104.668(11)
_cell_angle_gamma 90.00
_cell_formula_units_Z 4
_cell_length_a 13.211(7)
_cell_length_b 7.170(4)
_cell_length_c 14.324(7)
_cell_measurement_reflns_used 3026
_cell_measurement_temperature 297(2)
_cell_measurement_theta_max 26.77
_cell_measurement_theta_min 3.19
_cell_volume 1312.6(12)
_computing_cell_refinement 'SAINT (Bruker, 2009)'
_computing_data_collection 'APEX2 (Bruker, 2009)'
_computing_data_reduction 'SAINT (Bruker, 2009)'
_computing_molecular_graphics 'SHELXTL (Sheldrick, 2008)'
_computing_publication_material
;
SHELXTL (Sheldrick, 2008) and PLATON (Spek, 2009)
;
_computing_structure_refinement 'SHELXTL (Sheldrick, 2008)'
_computing_structure_solution 'SHELXTL (Sheldrick, 2008)'
_diffrn_ambient_temperature 297(2)
_diffrn_measured_fraction_theta_full 0.996
_diffrn_measured_fraction_theta_max 0.996
_diffrn_measurement_device_type
;
Bruker SMART APEXII DUO CCD area-detector diffractometer
;
_diffrn_measurement_method '\f and \w scans'
_diffrn_radiation_monochromator graphite
_diffrn_radiation_source 'fine-focus sealed tube'
_diffrn_radiation_type MoK\a
_diffrn_radiation_wavelength 0.71073
_diffrn_reflns_av_R_equivalents 0.0284
_diffrn_reflns_av_sigmaI/netI 0.0303
_diffrn_reflns_limit_h_max 18
_diffrn_reflns_limit_h_min -18
_diffrn_reflns_limit_k_max 10
_diffrn_reflns_limit_k_min -10
_diffrn_reflns_limit_l_max 19
_diffrn_reflns_limit_l_min -20
_diffrn_reflns_number 14312
_diffrn_reflns_theta_full 29.95
_diffrn_reflns_theta_max 29.95
_diffrn_reflns_theta_min 2.94
_diffrn_standards_number 0
_exptl_absorpt_coefficient_mu 0.090
_exptl_absorpt_correction_T_max 0.9909
_exptl_absorpt_correction_T_min 0.9631
_exptl_absorpt_correction_type multi-scan
_exptl_absorpt_process_details '(<i>SADABS</i>; Bruker, 2009)'
_exptl_crystal_colour yellow
_exptl_crystal_density_diffrn 1.246
_exptl_crystal_density_method 'not measured'
_exptl_crystal_description block
_exptl_crystal_F_000 520
_exptl_crystal_size_max 0.422
_exptl_crystal_size_mid 0.186
_exptl_crystal_size_min 0.102
_refine_diff_density_max 0.140
_refine_diff_density_min -0.148
_refine_ls_extinction_method none
_refine_ls_goodness_of_fit_ref 1.006
_refine_ls_hydrogen_treatment refall
_refine_ls_matrix_type full
_refine_ls_number_parameters 219
_refine_ls_number_reflns 3797
_refine_ls_number_restraints 0
_refine_ls_restrained_S_all 1.006
_refine_ls_R_factor_all 0.0840
_refine_ls_R_factor_gt 0.0429
_refine_ls_shift/su_max_lt 0.001
_refine_ls_shift/su_mean 0.000
_refine_ls_structure_factor_coef Fsqd
_refine_ls_weighting_details 'calc w=1/[\s^2^(Fo^2^)+(0.0607P)^2^+0.0959P] where P=(Fo^2^+2Fc^2^)/3'
_refine_ls_weighting_scheme calc
_refine_ls_wR_factor_gt 0.1106
_refine_ls_wR_factor_ref 0.1344
_reflns_number_gt 2233
_reflns_number_total 3797
_reflns_threshold_expression I>2\s(I)
_cod_data_source_file bt5314.cif
_cod_data_source_block I
_cod_original_sg_symbol_H-M 'P 21/c'
_cod_database_code 2227202
_cod_database_fobs_code 2227202

loop_
_symmetry_equiv_pos_as_xyz
'x, y, z'
'-x, y+1/2, -z+1/2'
'-x, -y, -z'
'x, -y-1/2, z-1/2'

loop_
_atom_site_type_symbol
_atom_site_label
_atom_site_fract_x
_atom_site_fract_y
_atom_site_fract_z
_atom_site_U_iso_or_equiv
_atom_site_adp_type
_atom_site_calc_flag
_atom_site_refinement_flags
_atom_site_occupancy
_atom_site_disorder_assembly
_atom_site_disorder_group
N N1 0.25056(7) 0.79968(17) 0.30963(8) 0.0491(3) Uani d . 1 . .
N N2 0.07534(9) 0.7373(2) 0.28908(10) 0.0664(4) Uani d . 1 . .
C C1 0.15649(8) 0.84904(19) 0.32288(9) 0.0485(3) Uani d . 1 . .
C C2 0.15072(10) 1.0168(2) 0.37198(9) 0.0542(3) Uani d . 1 . .
C C3 0.23752(10) 1.1242(2) 0.40264(10) 0.0561(3) Uani d . 1 . .
C C4 0.33511(10) 1.0709(2) 0.38749(9) 0.0544(3) Uani d . 1 . .
C C5 0.33759(9) 0.9075(2) 0.34103(9) 0.0523(3) Uani d . 1 . .
C C6 0.43050(14) 1.1912(3) 0.41915(16) 0.0791(5) Uani d . 1 . .
O O1 0.40974(7) 0.27586(19) 0.17167(9) 0.0806(4) Uani d . 1 . .
O O2 0.10956(7) 0.41138(14) 0.18462(8) 0.0703(3) Uani d . 1 . .
O O3 0.27788(7) 0.48394(15) 0.21915(9) 0.0710(3) Uani d . 1 . .
C C7 0.32912(10) 0.1574(2) 0.13606(10) 0.0581(4) Uani d . 1 . .
C C8 0.35051(15) -0.0109(3) 0.09641(12) 0.0760(5) Uani d . 1 . .
C C9 0.27204(17) -0.1348(3) 0.05976(13) 0.0830(5) Uani d . 1 . .
C C10 0.17009(17) -0.0959(3) 0.06012(13) 0.0799(5) Uani d . 1 . .
C C11 0.14807(12) 0.0712(2) 0.09921(11) 0.0635(4) Uani d . 1 . .
C C12 0.22624(9) 0.19952(19) 0.13827(9) 0.0494(3) Uani d . 1 . .
C C13 0.20156(9) 0.37630(19) 0.18311(10) 0.0529(3) Uani d . 1 . .
H H2A 0.0850(11) 1.050(2) 0.3827(10) 0.067(4) Uiso d . 1 . .
H H3A 0.2348(12) 1.246(3) 0.4373(11) 0.074(5) Uiso d . 1 . .
H H5A 0.3970(10) 0.854(2) 0.3237(9) 0.053(3) Uiso d . 1 . .
H H6A 0.4887(16) 1.146(3) 0.3935(14) 0.107(7) Uiso d . 1 . .
H H6B 0.4150(17) 1.318(4) 0.3879(17) 0.131(9) Uiso d . 1 . .
H H6C 0.4491(16) 1.208(3) 0.4862(19) 0.123(8) Uiso d . 1 . .
H H8A 0.4216(15) -0.033(3) 0.1009(13) 0.097(6) Uiso d . 1 . .
H H9A 0.2895(14) -0.256(3) 0.0343(13) 0.098(6) Uiso d . 1 . .
H H10A 0.1156(15) -0.181(3) 0.0375(14) 0.102(6) Uiso d . 1 . .
H H11A 0.0773(12) 0.101(2) 0.1003(10) 0.068(4) Uiso d . 1 . .
H H1N1 0.2564(11) 0.678(3) 0.2733(11) 0.073(4) Uiso d . 1 . .
H H1N2 0.0141(13) 0.771(2) 0.2980(12) 0.078(5) Uiso d . 1 . .
H H2N2 0.0862(13) 0.626(3) 0.2540(13) 0.087(5) Uiso d . 1 . .
H H1O1 0.3730(16) 0.382(3) 0.1984(15) 0.116(7) Uiso d . 1 . .

loop_
_atom_site_aniso_label
_atom_site_aniso_U_11
_atom_site_aniso_U_22
_atom_site_aniso_U_33
_atom_site_aniso_U_12
_atom_site_aniso_U_13
_atom_site_aniso_U_23
N1 0.0397(5) 0.0494(7) 0.0589(6) 0.0009(5) 0.0137(4) -0.0009(5)
N2 0.0401(5) 0.0620(9) 0.0988(9) -0.0039(5) 0.0209(6) -0.0157(7)
C1 0.0396(5) 0.0504(8) 0.0560(7) 0.0017(5) 0.0131(5) 0.0018(6)
C2 0.0480(6) 0.0565(9) 0.0592(7) 0.0039(6) 0.0158(6) -0.0028(6)
C3 0.0614(7) 0.0537(9) 0.0520(7) -0.0011(7) 0.0121(6) -0.0041(7)
C4 0.0524(7) 0.0579(9) 0.0508(7) -0.0090(6) 0.0092(5) 0.0044(6)
C5 0.0401(6) 0.0607(9) 0.0574(7) -0.0017(6) 0.0143(5) 0.0045(7)
C6 0.0653(9) 0.0833(14) 0.0848(12) -0.0264(10) 0.0118(9) -0.0071(11)
O1 0.0495(5) 0.0882(9) 0.1105(9) 0.0064(5) 0.0323(5) -0.0146(7)
O2 0.0473(5) 0.0544(7) 0.1169(8) 0.0028(4) 0.0349(5) -0.0095(6)
O3 0.0502(5) 0.0530(6) 0.1159(8) -0.0031(5) 0.0324(5) -0.0166(6)
C7 0.0549(7) 0.0635(10) 0.0597(7) 0.0154(7) 0.0216(6) 0.0049(7)
C8 0.0784(10) 0.0775(13) 0.0775(10) 0.0292(10) 0.0297(8) -0.0028(9)
C9 0.1128(15) 0.0655(12) 0.0739(10) 0.0248(11) 0.0296(10) -0.0121(9)
C10 0.0967(13) 0.0645(12) 0.0772(11) -0.0022(10) 0.0198(9) -0.0197(9)
C11 0.0634(8) 0.0604(10) 0.0672(9) 0.0032(7) 0.0177(7) -0.0063(7)
C12 0.0505(6) 0.0480(8) 0.0521(6) 0.0086(6) 0.0176(5) 0.0059(6)
C13 0.0471(6) 0.0451(8) 0.0719(8) 0.0040(6) 0.0252(6) 0.0047(7)

loop_
_atom_type_symbol
_atom_type_description
_atom_type_scat_dispersion_real
_atom_type_scat_dispersion_imag
_atom_type_scat_source
C C 0.0033 0.0016 'International Tables Vol C Tables 4.2.6.8 and 6.1.1.4'
H H 0.0000 0.0000 'International Tables Vol C Tables 4.2.6.8 and 6.1.1.4'
N N 0.0061 0.0033 'International Tables Vol C Tables 4.2.6.8 and 6.1.1.4'
O O 0.0106 0.0060 'International Tables Vol C Tables 4.2.6.8 and 6.1.1.4'

loop_
_geom_angle_atom_site_label_1
_geom_angle_atom_site_label_2
_geom_angle_atom_site_label_3
_geom_angle_site_symmetry_1
_geom_angle_site_symmetry_3
_geom_angle
_geom_angle_publ_flag
C1 N1 C5 . . 122.26(13) ?
C1 N1 H1N1 . . 118.8(8) ?
C5 N1 H1N1 . . 118.9(8) ?
C1 N2 H1N2 . . 117.6(11) ?
C1 N2 H2N2 . . 118.2(10) ?
H1N2 N2 H2N2 . . 124.1(15) ?
N2 C1 N1 . . 118.50(13) ?
N2 C1 C2 . . 123.91(12) ?
N1 C1 C2 . . 117.58(11) ?
C3 C2 C1 . . 119.91(12) ?
C3 C2 H2A . . 122.5(9) ?
C1 C2 H2A . . 117.6(9) ?
C2 C3 C4 . . 121.70(14) ?
C2 C3 H3A . . 121.2(9) ?
C4 C3 H3A . . 117.1(9) ?
C5 C4 C3 . . 116.52(12) ?
C5 C4 C6 . . 121.61(14) ?
C3 C4 C6 . . 121.86(16) ?
C4 C5 N1 . . 122.02(12) ?
C4 C5 H5A . . 126.5(8) ?
N1 C5 H5A . . 111.4(8) ?
C4 C6 H6A . . 111.8(13) ?
C4 C6 H6B . . 108.9(13) ?
H6A C6 H6B . . 102.8(18) ?
C4 C6 H6C . . 111.5(14) ?
H6A C6 H6C . . 113.4(17) ?
H6B C6 H6C . . 108(2) ?
C7 O1 H1O1 . . 101.7(11) ?
O1 C7 C8 . . 118.34(13) ?
O1 C7 C12 . . 122.04(13) ?
C8 C7 C12 . . 119.62(15) ?
C9 C8 C7 . . 120.52(16) ?
C9 C8 H8A . . 124.5(13) ?
C7 C8 H8A . . 114.8(13) ?
C8 C9 C10 . . 121.02(18) ?
C8 C9 H9A . . 119.2(11) ?
C10 C9 H9A . . 119.8(11) ?
C9 C10 C11 . . 118.87(18) ?
C9 C10 H10A . . 122.2(13) ?
C11 C10 H10A . . 118.9(13) ?
C10 C11 C12 . . 121.65(15) ?
C10 C11 H11A . . 120.0(10) ?
C12 C11 H11A . . 118.3(9) ?
C11 C12 C7 . . 118.32(13) ?
C11 C12 C13 . . 120.92(12) ?
C7 C12 C13 . . 120.75(12) ?
O2 C13 O3 . . 123.17(13) ?
O2 C13 C12 . . 119.90(12) ?
O3 C13 C12 . . 116.93(11) ?

loop_
_geom_bond_atom_site_label_1
_geom_bond_atom_site_label_2
_geom_bond_site_symmetry_2
_geom_bond_distance
_geom_bond_publ_flag
N1 C1 . 1.3510(15) ?
N1 C5 . 1.3638(17) ?
N1 H1N1 . 1.030(18) ?
N2 C1 . 1.3279(18) ?
N2 H1N2 . 0.884(18) ?
N2 H2N2 . 0.97(2) ?
C1 C2 . 1.405(2) ?
C2 C3 . 1.359(2) ?
C2 H2A . 0.950(15) ?
C3 C4 . 1.413(2) ?
C3 H3A . 1.011(18) ?
C4 C5 . 1.352(2) ?
C4 C6 . 1.500(2) ?
C5 H5A . 0.960(13) ?
C6 H6A . 0.99(2) ?
C6 H6B . 1.01(3) ?
C6 H6C . 0.94(3) ?
O1 C7 . 1.3567(19) ?
O1 H1O1 . 1.03(2) ?
O2 C13 . 1.2467(15) ?
O3 C13 . 1.2710(16) ?
C7 C8 . 1.393(2) ?
C7 C12 . 1.4006(18) ?
C8 C9 . 1.365(3) ?
C8 H8A . 0.938(19) ?
C9 C10 . 1.377(3) ?
C9 H9A . 0.99(2) ?
C10 C11 . 1.384(2) ?
C10 H10A . 0.94(2) ?
C11 C12 . 1.391(2) ?
C11 H11A . 0.962(15) ?
C12 C13 . 1.494(2) ?

loop_
_geom_hbond_atom_site_label_D
_geom_hbond_atom_site_label_H
_geom_hbond_atom_site_label_A
_geom_hbond_site_symmetry_A
_geom_hbond_distance_DH
_geom_hbond_distance_HA
_geom_hbond_distance_DA
_geom_hbond_angle_DHA
_geom_hbond_publ_flag
N1 H1N1 O3 . 1.03(2) 1.65(2) 2.678(2) 174.6(13) yes
N2 H1N2 O2 2_555 0.884(18) 1.987(17) 2.852(2) 165.4(14) yes
N2 H2N2 O2 . 0.97(2) 1.90(2) 2.872(2) 179(2) yes
O1 H1O1 O3 . 1.03(2) 1.55(2) 2.515(2) 155(2) yes
C5 H5A O1 2_655 0.961(14) 2.598(14) 3.518(3) 160.2(10) yes

loop_
_geom_torsion_atom_site_label_1
_geom_torsion_atom_site_label_2
_geom_torsion_atom_site_label_3
_geom_torsion_atom_site_label_4
_geom_torsion_site_symmetry_1
_geom_torsion_site_symmetry_2
_geom_torsion_site_symmetry_3
_geom_torsion_site_symmetry_4
_geom_torsion
_geom_torsion_publ_flag
C5 N1 C1 N2 . . . . 179.21(12) ?
C5 N1 C1 C2 . . . . -0.82(18) ?
N2 C1 C2 C3 . . . . -178.87(13) ?
N1 C1 C2 C3 . . . . 1.16(19) ?
C1 C2 C3 C4 . . . . -0.7(2) ?
C2 C3 C4 C5 . . . . -0.1(2) ?
C2 C3 C4 C6 . . . . 178.54(15) ?
C3 C4 C5 N1 . . . . 0.46(19) ?
C6 C4 C5 N1 . . . . -178.17(14) ?
C1 N1 C5 C4 . . . . 0.00(19) ?
O1 C7 C8 C9 . . . . 179.92(15) ?
C12 C7 C8 C9 . . . . 0.0(2) ?
C7 C8 C9 C10 . . . . 0.7(3) ?
C8 C9 C10 C11 . . . . -0.5(3) ?
C9 C10 C11 C12 . . . . -0.3(3) ?
C10 C11 C12 C7 . . . . 1.0(2) ?
C10 C11 C12 C13 . . . . -177.95(14) ?
O1 C7 C12 C11 . . . . 179.29(13) ?
C8 C7 C12 C11 . . . . -0.8(2) ?
O1 C7 C12 C13 . . . . -1.8(2) ?
C8 C7 C12 C13 . . . . 178.09(13) ?
C11 C12 C13 O2 . . . . -1.0(2) ?
C7 C12 C13 O2 . . . . -179.86(12) ?
C11 C12 C13 O3 . . . . 178.39(13) ?
C7 C12 C13 O3 . . . . -0.49(19) ?

loop_
_cod_related_entry_id
_cod_related_entry_database
_cod_related_entry_code
1 ChemSpider 30656183
